data_7005159
loop_
_publ_author_name
'Tschirschwitz, Steffen'
'L\"onnecke, Peter'
'Hey-Hawkins, Evamarie'

_publ_section_title
;
 Aminoalkylferrocenyldichlorophosphanes: facile synthesis of versatile
 chiral starting materials.
;
_journal_issue 14
_journal_name_full 'Dalton transactions (Cambridge, England : 2003)'
_journal_page_first 1377
_journal_page_last 1382
_journal_paper_doi 10.1039/b617257a
_journal_year 2007
_chemical_formula_sum 'C37 H44 Cl2 Fe N P Si'
_chemical_formula_weight 688.54
_chemical_name_systematic
;
?
;
_space_group_IT_number 14
_symmetry_cell_setting monoclinic
_symmetry_space_group_name_Hall '-P 2yn'
_symmetry_space_group_name_H-M 'P 1 21/n 1'
_atom_sites_solution_hydrogens geom
_atom_sites_solution_primary direct
_atom_sites_solution_secondary difmap
_audit_conform_dict_location ftp://ftp.iucr.org/pub/cif_core.dic
_audit_conform_dict_name cif_core.dic
_audit_conform_dict_version 2.3
_audit_creation_date 2006-11-14T12:23:49-00:00
_audit_creation_method 'WinGX routine CIF_UPDATE'
_cell_angle_alpha 90
_cell_angle_beta 95.2190(10)
_cell_angle_gamma 90
_cell_formula_units_Z 4
_cell_length_a 10.29870(10)
_cell_length_b 21.9790(2)
_cell_length_c 14.68120(10)
_cell_measurement_reflns_used 32151
_cell_measurement_temperature 130(2)
_cell_measurement_theta_max 32.2282
_cell_measurement_theta_min 2.6828
_cell_volume 3309.39(5)
_computing_cell_refinement
;
CrysAlis RED, Oxford Diffraction Ltd.,
Version 1.171.31.7 (release 18-10-2006 CrysAlis171 .NET)
(compiled Oct 18 2006,16:28:17)
;
_computing_data_collection
;
CrysAlis CCD, Oxford Diffraction Ltd.,
Version 1.171.31.7 (release 18-10-2006 CrysAlis171 .NET)
(compiled Oct 18 2006,16:28:17)
;
_computing_data_reduction
;
CrysAlis RED, Oxford Diffraction Ltd.,
Version 1.171.31.7 (release 18-10-2006 CrysAlis171 .NET)
(compiled Oct 18 2006,16:28:17)
;
_computing_structure_refinement 'SHELXL-97 (Sheldrick, 1997)'
_diffrn_ambient_temperature 130(2)
_diffrn_detector_area_resol_mean 16.356
_diffrn_measured_fraction_theta_full 0.985
_diffrn_measured_fraction_theta_max 0.985
_diffrn_measurement_device_type 'ccd xcalibur s'
_diffrn_measurement_method '\w scans and \f scans'
_diffrn_orient_matrix_UB_11 -0.0036132007
_diffrn_orient_matrix_UB_12 0.0317572015
_diffrn_orient_matrix_UB_13 -0.0076322812
_diffrn_orient_matrix_UB_21 0.028396904
_diffrn_orient_matrix_UB_22 -0.003807979
_diffrn_orient_matrix_UB_23 -0.041842872
_diffrn_orient_matrix_UB_31 -0.0629361235
_diffrn_orient_matrix_UB_32 -0.0035572133
_diffrn_orient_matrix_UB_33 -0.0233075638
_diffrn_radiation_monochromator graphite
_diffrn_radiation_type MoK\a
_diffrn_radiation_wavelength 0.71073
_diffrn_reflns_av_R_equivalents 0.0244
_diffrn_reflns_av_unetI/netI 0.0279
_diffrn_reflns_limit_h_max 14
_diffrn_reflns_limit_h_min -14
_diffrn_reflns_limit_k_max 31
_diffrn_reflns_limit_k_min -31
_diffrn_reflns_limit_l_max 20
_diffrn_reflns_limit_l_min -20
_diffrn_reflns_number 49152
_diffrn_reflns_theta_full 30.51
_diffrn_reflns_theta_max 30.51
_diffrn_reflns_theta_min 2.69
_exptl_absorpt_coefficient_mu 0.73
_exptl_absorpt_correction_T_max 1
_exptl_absorpt_correction_T_min 0.83904
_exptl_absorpt_correction_type multi-scan
_exptl_absorpt_process_details
;
CrysAlis RED, Oxford Diffraction Ltd.,
Version 1.171.31.7 (release 18-10-2006 CrysAlis171 .NET)
(compiled Oct 18 2006,16:28:17)
Empirical absorption correction using spherical harmonics,
implemented in SCALE3 ABSPACK scaling algorithm.
;
_exptl_crystal_colour orange
_exptl_crystal_density_diffrn 1.382
_exptl_crystal_density_method 'not measured'
_exptl_crystal_description prism
_exptl_crystal_F_000 1448
_exptl_crystal_size_max 0.6
_exptl_crystal_size_mid 0.5
_exptl_crystal_size_min 0.4
_refine_diff_density_max 0.54
_refine_diff_density_min -0.335
_refine_diff_density_rms 0.073
_refine_ls_extinction_method none
_refine_ls_goodness_of_fit_ref 1.102
_refine_ls_hydrogen_treatment constr
_refine_ls_matrix_type full
_refine_ls_number_parameters 355
_refine_ls_number_reflns 9966
_refine_ls_number_restraints 18
_refine_ls_restrained_S_all 1.103
_refine_ls_R_factor_all 0.0487
_refine_ls_R_factor_gt 0.0374
_refine_ls_shift/su_max 0.001
_refine_ls_shift/su_mean 0
_refine_ls_structure_factor_coef Fsqd
_refine_ls_weighting_details 'calc w=1/[\s^2^(Fo^2^)+(0.0471P)^2^+2.1585P] where P=(Fo^2^+2Fc^2^)/3'
_refine_ls_weighting_scheme calc
_refine_ls_wR_factor_gt 0.0961
_refine_ls_wR_factor_ref 0.1042
_reflns_number_gt 8304
_reflns_number_total 9966
_reflns_threshold_expression >2sigma(I)
_cod_data_source_file b617257a.txt
_cod_data_source_block x0062fin
_cod_original_sg_symbol_H-M P2(1)/n
_cod_database_code 7005159

loop_
_symmetry_equiv_pos_as_xyz
'x, y, z'
'-x+1/2, y+1/2, -z+1/2'
'-x, -y, -z'
'x-1/2, -y-1/2, z-1/2'

loop_
_atom_site_label
_atom_site_type_symbol
_atom_site_fract_x
_atom_site_fract_y
_atom_site_fract_z
_atom_site_U_iso_or_equiv
_atom_site_adp_type
_atom_site_occupancy
_atom_site_symmetry_multiplicity
_atom_site_calc_flag
_atom_site_refinement_flags
_atom_site_disorder_assembly
_atom_site_disorder_group
Fe1 Fe 0.13073(2) 0.102868(10) 0.925701(14) 0.01772(6) Uani 1 1 d . A .
Cl1 Cl 0.18594(5) -0.05318(2) 0.82009(3) 0.03573(11) Uani 1 1 d . . .
Cl2 Cl 0.48721(5) -0.03561(2) 0.84733(3) 0.03384(10) Uani 1 1 d . . .
P1 P 0.32639(4) 0.01901(2) 0.80882(3) 0.02365(9) Uani 1 1 d . . .
Si1 Si 0.28864(4) 0.21916(2) 1.05960(3) 0.01901(9) Uani 1 1 d . . .
N1 N 0.48410(13) 0.10640(6) 0.81694(9) 0.0222(3) Uani 1 1 d . . .
C1 C 0.29925(15) 0.05628(7) 0.91422(10) 0.0190(3) Uani 1 1 d . A .
C2 C 0.32514(14) 0.12036(7) 0.92349(10) 0.0178(3) Uani 1 1 d . . .
C3 C 0.28203(14) 0.14143(7) 1.00856(10) 0.0180(3) Uani 1 1 d . A .
C4 C 0.23020(15) 0.08847(7) 1.05077(10) 0.0208(3) Uani 1 1 d . . .
H4 H 0.1947 0.0882 1.1083 0.025 Uiso 1 1 calc R A .
C5 C 0.24007(15) 0.03704(7) 0.99386(11) 0.0207(3) Uani 1 1 d . A .
H5 H 0.2124 -0.0031 1.0063 0.025 Uiso 1 1 calc R . .
C6 C 0.01581(17) 0.09142(9) 0.80550(12) 0.0300(4) Uani 1 1 d . . .
H6 H 0.0403 0.0726 0.7514 0.036 Uiso 1 1 calc R A .
C7 C 0.02846(17) 0.15413(9) 0.82697(12) 0.0292(4) Uani 1 1 d . A .
H7 H 0.0639 0.1845 0.7904 0.035 Uiso 1 1 calc R . .
C8 C -0.02148(16) 0.16332(9) 0.91318(12) 0.0281(3) Uani 1 1 d . . .
H8 H -0.026 0.2011 0.944 0.034 Uiso 1 1 calc R A .
C9 C -0.06345(16) 0.10621(9) 0.94524(12) 0.0282(4) Uani 1 1 d . A .
H9 H -0.1007 0.0991 1.0011 0.034 Uiso 1 1 calc R . .
C10 C -0.03960(16) 0.06143(9) 0.87835(13) 0.0301(4) Uani 1 1 d . A .
H10 H -0.0576 0.0192 0.8819 0.036 Uiso 1 1 calc R . .
C11 C 0.39518(15) 0.15177(7) 0.85141(11) 0.0208(3) Uani 1 1 d . A .
H11A H 0.3322 0.1663 0.8012 0.025 Uiso 1 1 calc R . .
H11B H 0.445 0.1871 0.8778 0.025 Uiso 1 1 calc R . .
C12 C 0.60079(17) 0.09967(9) 0.88139(13) 0.0298(4) Uani 1 1 d . . .
H12A H 0.6597 0.0698 0.8575 0.045 Uiso 1 1 calc R . .
H12B H 0.5753 0.0857 0.9406 0.045 Uiso 1 1 calc R . .
H12C H 0.6454 0.139 0.8891 0.045 Uiso 1 1 calc R . .
C13 C 0.5203(2) 0.12256(10) 0.72588(13) 0.0349(4) Uani 1 1 d . . .
H13A H 0.4415 0.1255 0.6833 0.052 Uiso 1 1 calc R . .
H13B H 0.578 0.0912 0.7046 0.052 Uiso 1 1 calc R . .
H13C H 0.5656 0.1618 0.7288 0.052 Uiso 1 1 calc R . .
C14 C 0.46476(16) 0.24222(8) 1.07832(10) 0.0228(3) Uani 1 1 d . A .
C15 C 0.56349(18) 0.19853(9) 1.08462(13) 0.0296(4) Uani 1 1 d . . .
H15 H 0.541 0.1566 1.0807 0.036 Uiso 1 1 calc R A .
C16 C 0.69383(19) 0.21509(11) 1.09651(14) 0.0377(4) Uani 1 1 d . A .
H16 H 0.7598 0.1848 1.1 0.045 Uiso 1 1 calc R . .
C17 C 0.7274(2) 0.27612(12) 1.10325(14) 0.0423(5) Uani 1 1 d . . .
H17 H 0.8166 0.2877 1.1115 0.051 Uiso 1 1 calc R A .
C18 C 0.6317(2) 0.31970(10) 1.09795(14) 0.0416(5) Uani 1 1 d . A .
H18 H 0.655 0.3615 1.103 0.05 Uiso 1 1 calc R . .
C19 C 0.5015(2) 0.30339(9) 1.08535(13) 0.0330(4) Uani 1 1 d . . .
H19 H 0.4363 0.3341 1.0814 0.04 Uiso 1 1 calc R A .
C26 C 0.21269(16) 0.21407(7) 1.17073(10) 0.0205(3) Uani 1 1 d . A .
C27 C 0.08370(17) 0.19400(9) 1.17354(12) 0.0288(4) Uani 1 1 d . . .
H27 H 0.034 0.1837 1.118 0.035 Uiso 1 1 calc R A .
C28 C 0.02714(18) 0.18890(9) 1.25538(13) 0.0315(4) Uani 1 1 d . A .
H28 H -0.0603 0.1752 1.2557 0.038 Uiso 1 1 calc R . .
C29 C 0.09862(19) 0.20393(9) 1.33662(12) 0.0292(4) Uani 1 1 d . . .
H29 H 0.0604 0.2004 1.3929 0.035 Uiso 1 1 calc R A .
C30 C 0.2252(2) 0.22394(10) 1.33595(12) 0.0344(4) Uani 1 1 d . A .
H30 H 0.274 0.2346 1.3917 0.041 Uiso 1 1 calc R . .
C31 C 0.28187(18) 0.22862(9) 1.25363(12) 0.0288(4) Uani 1 1 d . . .
H31 H 0.3696 0.242 1.2541 0.035 Uiso 1 1 calc R A .
C20 C 0.1951(2) 0.27720(11) 0.98520(18) 0.0209(4) Uani 0.853(3) 1 d PD A 1
C21 C 0.2258(6) 0.2903(2) 0.8969(3) 0.0318(4) Uani 0.853(3) 1 d PD A 1
H21 H 0.2963 0.2693 0.8736 0.038 Uiso 0.853(3) 1 calc PR A 1
C22 C 0.1578(4) 0.3327(2) 0.8418(3) 0.0376(8) Uani 0.853(3) 1 d PD A 1
H22 H 0.1834 0.3414 0.7827 0.045 Uiso 0.853(3) 1 calc PR A 1
C23 C 0.0536(3) 0.36201(13) 0.87267(18) 0.0445(7) Uani 0.853(3) 1 d PD A 1
H23 H 0.0067 0.3912 0.8351 0.053 Uiso 0.853(3) 1 calc PR A 1
C24 C 0.0165(3) 0.34917(14) 0.9584(2) 0.0501(7) Uani 0.853(3) 1 d PD A 1
H24 H -0.0579 0.3686 0.9792 0.06 Uiso 0.853(3) 1 calc PR A 1
C25 C 0.0879(3) 0.30778(12) 1.01468(16) 0.0379(5) Uani 0.853(3) 1 d PD A 1
H25 H 0.063 0.3002 1.0744 0.046 Uiso 0.853(3) 1 calc PR A 1
C20F C 0.2295(15) 0.2847(7) 0.9893(12) 0.0209(4) Uani 0.147(3) 1 d PD A 2
C21F C 0.228(3) 0.2868(13) 0.8943(15) 0.0318(4) Uani 0.147(3) 1 d PD A 2
H21F H 0.2619 0.2537 0.8624 0.038 Uiso 0.147(3) 1 calc PR A 2
C22F C 0.177(3) 0.3368(12) 0.8463(18) 0.0376(8) Uani 0.147(3) 1 d PD A 2
H22F H 0.1751 0.3369 0.7814 0.045 Uiso 0.147(3) 1 calc PR A 2
C23F C 0.1313(16) 0.3857(8) 0.8893(9) 0.0445(7) Uani 0.147(3) 1 d PD A 2
H23F H 0.1041 0.421 0.8555 0.053 Uiso 0.147(3) 1 calc PR A 2
C24F C 0.1242(15) 0.3837(7) 0.9827(9) 0.0501(7) Uani 0.147(3) 1 d PD A 2
H24F H 0.0807 0.4149 1.0127 0.06 Uiso 0.147(3) 1 calc PR A 2
C25F C 0.1822(13) 0.3348(6) 1.0325(8) 0.0379(5) Uani 0.147(3) 1 d PD A 2
H25F H 0.1891 0.3362 1.0974 0.046 Uiso 0.147(3) 1 calc PR A 2

loop_
_atom_site_aniso_label
_atom_site_aniso_U_11
_atom_site_aniso_U_22
_atom_site_aniso_U_33
_atom_site_aniso_U_23
_atom_site_aniso_U_13
_atom_site_aniso_U_12
Fe1 0.01433(10) 0.02270(11) 0.01618(10) -0.00114(8) 0.00166(7) -0.00109(8)
Cl1 0.0369(2) 0.0296(2) 0.0417(2) -0.01307(18) 0.00900(19) -0.00790(18)
Cl2 0.0311(2) 0.0269(2) 0.0442(3) -0.00028(17) 0.00696(18) 0.00903(17)
P1 0.0249(2) 0.0259(2) 0.02055(18) -0.00280(15) 0.00424(15) 0.00301(16)
Si1 0.0208(2) 0.0212(2) 0.01515(18) -0.00042(14) 0.00229(15) -0.00117(15)
N1 0.0192(6) 0.0274(7) 0.0207(6) 0.0047(5) 0.0067(5) 0.0043(5)
C1 0.0192(7) 0.0200(7) 0.0179(6) 0.0002(5) 0.0026(5) 0.0008(5)
C2 0.0149(6) 0.0212(7) 0.0175(6) 0.0012(5) 0.0017(5) 0.0003(5)
C3 0.0160(6) 0.0222(7) 0.0156(6) 0.0001(5) 0.0003(5) -0.0006(5)
C4 0.0214(7) 0.0246(7) 0.0166(6) 0.0028(5) 0.0026(5) 0.0003(6)
C5 0.0206(7) 0.0211(7) 0.0206(7) 0.0031(5) 0.0036(6) -0.0008(6)
C6 0.0201(8) 0.0448(10) 0.0243(8) -0.0075(7) -0.0027(6) 0.0000(7)
C7 0.0225(8) 0.0390(10) 0.0249(8) 0.0037(7) -0.0048(6) 0.0020(7)
C8 0.0172(7) 0.0347(9) 0.0314(8) -0.0046(7) -0.0027(6) 0.0058(6)
C9 0.0146(7) 0.0419(10) 0.0283(8) -0.0053(7) 0.0031(6) -0.0009(7)
C10 0.0175(7) 0.0382(10) 0.0345(9) -0.0091(7) 0.0022(6) -0.0060(7)
C11 0.0197(7) 0.0218(7) 0.0217(7) 0.0035(5) 0.0058(6) 0.0010(6)
C12 0.0178(7) 0.0344(9) 0.0370(9) 0.0028(7) 0.0016(7) 0.0024(7)
C13 0.0413(11) 0.0391(10) 0.0269(9) 0.0074(7) 0.0179(8) 0.0081(8)
C14 0.0264(8) 0.0264(8) 0.0161(6) -0.0009(5) 0.0045(6) -0.0078(6)
C15 0.0249(8) 0.0341(9) 0.0293(8) 0.0005(7) -0.0009(7) -0.0079(7)
C16 0.0247(9) 0.0519(12) 0.0363(10) -0.0052(9) 0.0013(7) -0.0066(8)
C17 0.0324(10) 0.0631(14) 0.0325(10) -0.0142(9) 0.0089(8) -0.0252(10)
C18 0.0509(13) 0.0415(11) 0.0339(10) -0.0132(8) 0.0122(9) -0.0262(10)
C19 0.0420(10) 0.0300(9) 0.0281(8) -0.0081(7) 0.0095(8) -0.0115(8)
C26 0.0224(7) 0.0222(7) 0.0172(6) -0.0015(5) 0.0029(5) 0.0002(6)
C27 0.0221(8) 0.0430(10) 0.0213(7) -0.0088(7) 0.0026(6) -0.0010(7)
C28 0.0236(8) 0.0434(10) 0.0289(8) -0.0074(7) 0.0100(7) -0.0022(7)
C29 0.0343(9) 0.0341(9) 0.0205(7) 0.0002(6) 0.0094(7) 0.0014(7)
C30 0.0349(10) 0.0529(12) 0.0153(7) -0.0025(7) 0.0012(7) -0.0087(9)
C31 0.0271(8) 0.0383(10) 0.0210(7) -0.0018(7) 0.0020(6) -0.0095(7)
C20 0.0208(12) 0.0226(9) 0.0191(7) 0.0000(7) 0.0015(9) -0.0014(8)
C21 0.0359(10) 0.0343(11) 0.0272(9) 0.0085(7) 0.0140(8) 0.0084(8)
C22 0.044(2) 0.0426(13) 0.0268(10) 0.0124(9) 0.0089(12) 0.0078(13)
C23 0.0475(15) 0.0500(16) 0.0362(12) 0.0165(11) 0.0043(11) 0.0183(12)
C24 0.0498(15) 0.0560(17) 0.0468(15) 0.0156(12) 0.0165(12) 0.0275(13)
C25 0.0468(14) 0.0418(13) 0.0270(10) 0.0067(9) 0.0132(10) 0.0164(10)
C20F 0.0208(12) 0.0226(9) 0.0191(7) 0.0000(7) 0.0015(9) -0.0014(8)
C21F 0.0359(10) 0.0343(11) 0.0272(9) 0.0085(7) 0.0140(8) 0.0084(8)
C22F 0.044(2) 0.0426(13) 0.0268(10) 0.0124(9) 0.0089(12) 0.0078(13)
C23F 0.0475(15) 0.0500(16) 0.0362(12) 0.0165(11) 0.0043(11) 0.0183(12)
C24F 0.0498(15) 0.0560(17) 0.0468(15) 0.0156(12) 0.0165(12) 0.0275(13)
C25F 0.0468(14) 0.0418(13) 0.0270(10) 0.0067(9) 0.0132(10) 0.0164(10)

loop_
_atom_type_symbol
_atom_type_description
_atom_type_scat_dispersion_real
_atom_type_scat_dispersion_imag
_atom_type_scat_source
Fe Fe 0.3463 0.8444 'International Tables Vol C Tables 4.2.6.8 and 6.1.1.4'
Cl Cl 0.1484 0.1585 'International Tables Vol C Tables 4.2.6.8 and 6.1.1.4'
P P 0.1023 0.0942 'International Tables Vol C Tables 4.2.6.8 and 6.1.1.4'
Si Si 0.0817 0.0704 'International Tables Vol C Tables 4.2.6.8 and 6.1.1.4'
N N 0.0061 0.0033 'International Tables Vol C Tables 4.2.6.8 and 6.1.1.4'
C C 0.0033 0.0016 'International Tables Vol C Tables 4.2.6.8 and 6.1.1.4'
H H 0 0 'International Tables Vol C Tables 4.2.6.8 and 6.1.1.4'

loop_
_geom_angle_atom_site_label_1
_geom_angle_atom_site_label_2
_geom_angle_atom_site_label_3
_geom_angle
_geom_angle_site_symmetry_1
_geom_angle_site_symmetry_3
_geom_angle_publ_flag
C1 Fe1 C5 41.12(6) . . ?
C1 Fe1 C10 117.40(7) . . ?
C5 Fe1 C10 105.64(7) . . ?
C1 Fe1 C2 41.29(6) . . ?
C5 Fe1 C2 69.08(6) . . ?
C10 Fe1 C2 153.12(7) . . ?
C1 Fe1 C4 68.60(6) . . ?
C5 Fe1 C4 40.55(6) . . ?
C10 Fe1 C4 125.57(7) . . ?
C2 Fe1 C4 68.38(6) . . ?
C1 Fe1 C9 151.75(7) . . ?
C5 Fe1 C9 117.36(7) . . ?
C10 Fe1 C9 40.86(7) . . ?
C2 Fe1 C9 165.28(7) . . ?
C4 Fe1 C9 107.20(7) . . ?
C1 Fe1 C6 107.28(7) . . ?
C5 Fe1 C6 125.84(7) . . ?
C10 Fe1 C6 40.61(8) . . ?
C2 Fe1 C6 119.99(7) . . ?
C4 Fe1 C6 163.25(8) . . ?
C9 Fe1 C6 68.28(7) . . ?
C1 Fe1 C7 127.24(7) . . ?
C5 Fe1 C7 164.22(7) . . ?
C10 Fe1 C7 68.53(8) . . ?
C2 Fe1 C7 109.07(7) . . ?
C4 Fe1 C7 154.62(7) . . ?
C9 Fe1 C7 68.51(8) . . ?
C6 Fe1 C7 40.46(8) . . ?
C1 Fe1 C8 165.78(7) . . ?
C5 Fe1 C8 152.55(7) . . ?
C10 Fe1 C8 68.42(8) . . ?
C2 Fe1 C8 128.27(7) . . ?
C4 Fe1 C8 119.83(7) . . ?
C9 Fe1 C8 40.60(8) . . ?
C6 Fe1 C8 68.00(7) . . ?
C7 Fe1 C8 40.62(7) . . ?
C1 Fe1 C3 69.67(6) . . ?
C5 Fe1 C3 69.48(6) . . ?
C10 Fe1 C3 163.88(7) . . ?
C2 Fe1 C3 40.99(6) . . ?
C4 Fe1 C3 41.09(6) . . ?
C9 Fe1 C3 126.58(7) . . ?
C6 Fe1 C3 154.39(7) . . ?
C7 Fe1 C3 120.11(7) . . ?
C8 Fe1 C3 108.42(7) . . ?
C1 P1 Cl2 102.21(6) . . ?
C1 P1 Cl1 96.39(5) . . ?
Cl2 P1 Cl1 94.43(3) . . ?
C20F Si1 C3 119.5(5) . . ?
C20F Si1 C26 113.0(5) . . ?
C3 Si1 C26 106.98(7) . . ?
C20F Si1 C14 97.8(5) . . ?
C3 Si1 C14 107.78(7) . . ?
C26 Si1 C14 111.24(7) . . ?
C20F Si1 C20 11.9(5) . . ?
C3 Si1 C20 112.89(9) . . ?
C26 Si1 C20 108.22(9) . . ?
C14 Si1 C20 109.73(8) . . ?
C13 N1 C12 110.58(14) . . ?
C13 N1 C11 111.53(13) . . ?
C12 N1 C11 110.16(14) . . ?
C5 C1 C2 107.54(13) . . ?
C5 C1 P1 132.91(12) . . ?
C2 C1 P1 119.12(11) . . ?
C5 C1 Fe1 69.59(9) . . ?
C2 C1 Fe1 69.60(8) . . ?
P1 C1 Fe1 120.12(8) . . ?
C1 C2 C3 109.15(13) . . ?
C1 C2 C11 118.71(13) . . ?
C3 C2 C11 132.02(14) . . ?
C1 C2 Fe1 69.11(8) . . ?
C3 C2 Fe1 70.52(8) . . ?
C11 C2 Fe1 129.22(11) . . ?
C2 C3 C4 105.57(13) . . ?
C2 C3 Si1 129.84(11) . . ?
C4 C3 Si1 124.59(11) . . ?
C2 C3 Fe1 68.49(8) . . ?
C4 C3 Fe1 68.53(9) . . ?
Si1 C3 Fe1 127.56(8) . . ?
C5 C4 C3 109.96(13) . . ?
C5 C4 Fe1 69.53(9) . . ?
C3 C4 Fe1 70.38(8) . . ?
C4 C5 C1 107.77(13) . . ?
C4 C5 Fe1 69.93(9) . . ?
C1 C5 Fe1 69.30(9) . . ?
C7 C6 C10 108.61(16) . . ?
C7 C6 Fe1 69.81(10) . . ?
C10 C6 Fe1 69.42(10) . . ?
C6 C7 C8 107.60(17) . . ?
C6 C7 Fe1 69.74(10) . . ?
C8 C7 Fe1 69.71(10) . . ?
C9 C8 C7 108.33(16) . . ?
C9 C8 Fe1 69.59(10) . . ?
C7 C8 Fe1 69.67(10) . . ?
C8 C9 C10 107.73(16) . . ?
C8 C9 Fe1 69.82(9) . . ?
C10 C9 Fe1 69.36(9) . . ?
C6 C10 C9 107.72(17) . . ?
C6 C10 Fe1 69.98(10) . . ?
C9 C10 Fe1 69.78(10) . . ?
N1 C11 C2 106.51(12) . . ?
C15 C14 C19 117.79(17) . . ?
C15 C14 Si1 120.79(13) . . ?
C19 C14 Si1 121.41(14) . . ?
C16 C15 C14 121.27(18) . . ?
C15 C16 C17 119.7(2) . . ?
C18 C17 C16 119.90(19) . . ?
C17 C18 C19 120.61(19) . . ?
C18 C19 C14 120.7(2) . . ?
C31 C26 C27 117.22(14) . . ?
C31 C26 Si1 121.78(12) . . ?
C27 C26 Si1 120.99(12) . . ?
C28 C27 C26 121.61(16) . . ?
C29 C28 C27 119.68(17) . . ?
C30 C29 C28 120.00(16) . . ?
C29 C30 C31 120.10(17) . . ?
C26 C31 C30 121.38(16) . . ?
C21 C20 C25 116.3(3) . . ?
C21 C20 Si1 122.1(2) . . ?
C25 C20 Si1 121.55(18) . . ?
C22 C21 C20 122.5(4) . . ?
C23 C22 C21 119.8(4) . . ?
C22 C23 C24 119.9(3) . . ?
C23 C24 C25 120.0(2) . . ?
C24 C25 C20 121.4(2) . . ?
C25F C20F C21F 117.3(15) . . ?
C25F C20F Si1 118.6(12) . . ?
C21F C20F Si1 124.1(14) . . ?
C22F C21F C20F 120(2) . . ?
C23F C22F C21F 122(2) . . ?
C22F C23F C24F 119.4(15) . . ?
C23F C24F C25F 119.0(12) . . ?
C20F C25F C24F 121.5(12) . . ?

loop_
_geom_bond_atom_site_label_1
_geom_bond_atom_site_label_2
_geom_bond_distance
_geom_bond_site_symmetry_2
_geom_bond_publ_flag
Fe1 C1 2.0352(15) . ?
Fe1 C5 2.0390(16) . ?
Fe1 C10 2.0416(17) . ?
Fe1 C2 2.0418(15) . ?
Fe1 C4 2.0442(16) . ?
Fe1 C9 2.0473(16) . ?
Fe1 C6 2.0489(17) . ?
Fe1 C7 2.0499(18) . ?
Fe1 C8 2.0503(17) . ?
Fe1 C3 2.0691(15) . ?
Cl1 P1 2.1635(6) . ?
Cl2 P1 2.0817(6) . ?
P1 C1 1.7952(15) . ?
Si1 C20F 1.842(18) . ?
Si1 C3 1.8644(16) . ?
Si1 C26 1.8757(15) . ?
Si1 C14 1.8793(17) . ?
Si1 C20 1.886(3) . ?
N1 C13 1.464(2) . ?
N1 C12 1.468(2) . ?
N1 C11 1.474(2) . ?
C1 C5 1.431(2) . ?
C1 C2 1.438(2) . ?
C2 C3 1.440(2) . ?
C2 C11 1.502(2) . ?
C3 C4 1.444(2) . ?
C4 C5 1.415(2) . ?
C6 C7 1.417(3) . ?
C6 C10 1.419(3) . ?
C7 C8 1.423(3) . ?
C8 C9 1.421(3) . ?
C9 C10 1.427(3) . ?
C14 C15 1.395(3) . ?
C14 C19 1.398(2) . ?
C15 C16 1.386(3) . ?
C16 C17 1.387(3) . ?
C17 C18 1.371(4) . ?
C18 C19 1.385(3) . ?
C26 C31 1.390(2) . ?
C26 C27 1.404(2) . ?
C27 C28 1.387(2) . ?
C28 C29 1.383(3) . ?
C29 C30 1.377(3) . ?
C30 C31 1.393(2) . ?
C20 C21 1.393(4) . ?
C20 C25 1.395(3) . ?
C21 C22 1.382(4) . ?
C22 C23 1.363(4) . ?
C23 C24 1.378(4) . ?
C24 C25 1.393(3) . ?
C20F C25F 1.382(15) . ?
C20F C21F 1.394(16) . ?
C21F C22F 1.382(16) . ?
C22F C23F 1.354(17) . ?
C23F C24F 1.380(15) . ?
C24F C25F 1.402(14) . ?
